data_4085072
loop_
_publ_author_name
'Arnold, Nicole'
'Braunschweig, Holger'
'Brenner, Peter B.'
'Dewhurst, Rian'
'Kramer, Thomas'
'Radacki, Krzysztof'

_publ_section_title
;
 Investigation of Steric Factors Involved in the Formation of Terminal
 Cationic Platinum Arylborylene Complexes
;
_journal_issue 11
_journal_name_full Organometallics
_journal_page_first 2343
_journal_paper_doi 10.1021/om501141g
_journal_volume 34
_journal_year 2015
_chemical_formula_moiety 'C32 H12 B F24, C46 H79 B Br P2 Pt'
_chemical_formula_sum 'C78 H91 B2 Br F24 P2 Pt'
_chemical_formula_weight 1843.07
_chemical_name_common
;
?
;
_chemical_name_systematic
; 
?
;
_space_group_IT_number 2
_symmetry_cell_setting triclinic
_symmetry_space_group_name_Hall '-P 1'
_symmetry_space_group_name_H-M 'P -1'
_atom_sites_solution_hydrogens geom
_atom_sites_solution_primary direct
_atom_sites_solution_secondary difmap
_audit_creation_method SHELXL-97
_cell_angle_alpha 71.694(4)
_cell_angle_beta 75.300(4)
_cell_angle_gamma 85.345(4)
_cell_formula_units_Z 2
_cell_length_a 13.0971(9)
_cell_length_b 17.3259(14)
_cell_length_c 20.8371(15)
_cell_measurement_reflns_used 7893
_cell_measurement_temperature 100(2)
_cell_measurement_theta_max 26.71
_cell_measurement_theta_min 2.48
_cell_volume 4342.1(6)
_computing_cell_refinement 'Saint+ ver. 7.68A (Bruker AXS)'
_computing_data_collection 'APEX2 ver. 2010.3 (Bruker AXS)'
_computing_data_reduction 'Saint+ ver. 7.68A (Bruker AXS)'
_computing_molecular_graphics 'XP ver. 5.1 (Bruker AXS, 1998)'
_computing_publication_material 'SHELXL-97 (Sheldrick, 2008)'
_computing_structure_refinement 'SHELXL-97 (Sheldrick, 2008)'
_computing_structure_solution 'SHELXS-97 (Sheldrick, 2008)'
_diffrn_ambient_temperature 100(2)
_diffrn_detector_area_resol_mean 8.333
_diffrn_measured_fraction_theta_full 1.000
_diffrn_measured_fraction_theta_max 0.999
_diffrn_measurement_device_type 'Bruker X8-APEX II'
_diffrn_measurement_method '\f and \w scans'
_diffrn_radiation_monochromator 'multi-layer mirror'
_diffrn_radiation_source 'rotating anode'
_diffrn_radiation_type MoK\a
_diffrn_radiation_wavelength 0.71073
_diffrn_reflns_av_R_equivalents 0.0000
_diffrn_reflns_av_sigmaI/netI 0.0320
_diffrn_reflns_limit_h_max 16
_diffrn_reflns_limit_h_min -15
_diffrn_reflns_limit_k_max 21
_diffrn_reflns_limit_k_min -20
_diffrn_reflns_limit_l_max 26
_diffrn_reflns_limit_l_min 0
_diffrn_reflns_number 17726
_diffrn_reflns_theta_full 25.50
_diffrn_reflns_theta_max 26.37
_diffrn_reflns_theta_min 1.06
_exptl_absorpt_coefficient_mu 2.203
_exptl_absorpt_correction_T_max 0.7454
_exptl_absorpt_correction_T_min 0.5461
_exptl_absorpt_correction_type multi-scan
_exptl_absorpt_process_details 'Sadabs 2008/1 (Bruker 2008)'
_exptl_crystal_colour colorless
_exptl_crystal_density_diffrn 1.410
_exptl_crystal_density_method 'not measured'
_exptl_crystal_description block
_exptl_crystal_F_000 1856
_exptl_crystal_size_max 0.24
_exptl_crystal_size_mid 0.18
_exptl_crystal_size_min 0.09
_platon_squeeze_details
;
Two DCM molecules could be localized in the cell. However these were badly 
disordered and were removed with Platon/Squeeze procedure.
;
_refine_diff_density_max 2.644
_refine_diff_density_min -3.095
_refine_diff_density_rms 0.123
_refine_ls_extinction_method none
_refine_ls_goodness_of_fit_ref 1.033
_refine_ls_hydrogen_treatment constr
_refine_ls_matrix_type full
_refine_ls_number_parameters 977
_refine_ls_number_reflns 17726
_refine_ls_number_restraints 302
_refine_ls_restrained_S_all 1.027
_refine_ls_R_factor_all 0.0567
_refine_ls_R_factor_gt 0.0489
_refine_ls_shift/su_max 0.001
_refine_ls_shift/su_mean 0.000
_refine_ls_structure_factor_coef Fsqd
_refine_ls_weighting_details 'calc w=1/[\s^2^(Fo^2^)+(0.0673P)^2^+19.2171P] where P=(Fo^2^+2Fc^2^)/3'
_refine_ls_weighting_scheme calc
_refine_ls_wR_factor_gt 0.1285
_refine_ls_wR_factor_ref 0.1335
_reflns_number_gt 15621
_reflns_number_total 17726
_reflns_threshold_expression >2sigma(I)
_cod_data_source_file om501141g_si_001.cif
_cod_data_source_block 2a
_cod_depositor_comments
;
The following automatic conversions were performed:

'_symmetry_cell_setting' value 'Triclinic' changed to 'triclinic'
according to
/home/saulius/struct/COD-crude-data--automatic-downloads/rss-feeds/ACS/lib/dictionaries/cif_core.dic
dictionary named 'cif_core.dic' version 2.4.2 from 2011-04-26.

Automatic conversion script
Id: cif_fix_values 2935 2014-11-11 08:27:57Z andrius 

 Adding full bibliography for 4085070--4085073.cif.
;
_cod_original_sg_symbol_H-M P-1
_cod_database_code 4085072

loop_
_symmetry_equiv_pos_as_xyz
'x, y, z'
'-x, -y, -z'

loop_
_atom_site_label
_atom_site_type_symbol
_atom_site_fract_x
_atom_site_fract_y
_atom_site_fract_z
_atom_site_U_iso_or_equiv
_atom_site_adp_type
_atom_site_occupancy
_atom_site_symmetry_multiplicity
_atom_site_calc_flag
_atom_site_refinement_flags
Pt1 Pt 0.247340(14) 0.362099(11) 0.127946(8) 0.02513(7) Uani 1 1 d U
Br1 Br 0.40085(5) 0.40770(4) 0.02274(3) 0.04421(15) Uani 1 1 d U
B1 B 0.1368(4) 0.3274(3) 0.2066(3) 0.0248(10) Uani 1 1 d U
B2 B -0.3528(4) -0.1408(3) 0.2990(3) 0.0232(9) Uani 1 1 d U
P1 P 0.21720(9) 0.25348(7) 0.08920(6) 0.0227(2) Uani 1 1 d U
P2 P 0.28225(9) 0.47865(7) 0.15519(6) 0.0225(2) Uani 1 1 d U
C1_1 C 0.0507(4) 0.2959(3) 0.2713(2) 0.0252(9) Uani 1 1 d U
C2_1 C -0.0545(4) 0.3248(3) 0.2756(2) 0.0264(9) Uani 1 1 d U
C3_1 C -0.1294(4) 0.2965(3) 0.3374(3) 0.0282(9) Uani 1 1 d U
C4_1 C -0.0995(4) 0.2402(3) 0.3934(2) 0.0315(10) Uani 1 1 d U
H4_1 H -0.1516 0.2213 0.4359 0.038 Uiso 1 1 calc R
C5_1 C 0.0034(4) 0.2097(3) 0.3908(2) 0.0302(10) Uani 1 1 d U
C6_1 C 0.0799(4) 0.2376(3) 0.3289(2) 0.0257(9) Uani 1 1 d U
C7_1 C -0.0855(5) 0.3879(3) 0.2151(3) 0.0409(12) Uani 1 1 d U
H7A_1 H -0.1394 0.3654 0.2009 0.061 Uiso 1 1 calc R
H7B_1 H -0.0234 0.4035 0.1759 0.061 Uiso 1 1 calc R
H7C_1 H -0.1139 0.4359 0.2290 0.061 Uiso 1 1 calc R
C8_1 C -0.2427(4) 0.3257(3) 0.3451(3) 0.0399(12) Uani 1 1 d U
H8A_1 H -0.2450 0.3845 0.3380 0.060 Uiso 1 1 calc R
H8B_1 H -0.2843 0.2976 0.3919 0.060 Uiso 1 1 calc R
H8C_1 H -0.2721 0.3141 0.3103 0.060 Uiso 1 1 calc R
C9_1 C 0.0304(5) 0.1488(4) 0.4536(3) 0.0491(15) Uani 1 1 d U
H9A_1 H -0.0327 0.1370 0.4923 0.074 Uiso 1 1 calc R
H9B_1 H 0.0855 0.1712 0.4669 0.074 Uiso 1 1 calc R
H9C_1 H 0.0560 0.0987 0.4426 0.074 Uiso 1 1 calc R
C10_1 C 0.1922(4) 0.2071(4) 0.3243(3) 0.0375(12) Uani 1 1 d U
H10A_1 H 0.2212 0.2224 0.3575 0.056 Uiso 1 1 calc R
H10B_1 H 0.2350 0.2313 0.2770 0.056 Uiso 1 1 calc R
H10C_1 H 0.1930 0.1478 0.3354 0.056 Uiso 1 1 calc R
C1_2 C 0.3241(4) 0.1787(3) 0.0877(3) 0.0318(10) Uani 1 1 d U
H1_2 H 0.2968 0.1333 0.0767 0.038 Uiso 1 1 calc R
C2_2 C 0.3414(5) 0.1416(4) 0.1625(3) 0.0467(14) Uani 1 1 d U
H2A_2 H 0.3740 0.1826 0.1751 0.056 Uiso 1 1 calc R
H2B_2 H 0.2726 0.1257 0.1963 0.056 Uiso 1 1 calc R
C3_2 C 0.4130(6) 0.0674(5) 0.1655(4) 0.066(2) Uani 1 1 d U
H3A_2 H 0.4286 0.0466 0.2120 0.080 Uiso 1 1 calc R
H3B_2 H 0.3765 0.0240 0.1584 0.080 Uiso 1 1 calc R
C4_2 C 0.5125(6) 0.0885(6) 0.1114(4) 0.077(3) Uani 1 1 d U
H4A_2 H 0.5556 0.0386 0.1127 0.093 Uiso 1 1 calc R
H4B_2 H 0.5525 0.1269 0.1223 0.093 Uiso 1 1 calc R
C5_2 C 0.4966(5) 0.1267(4) 0.0382(4) 0.0559(16) Uani 1 1 d U
H5A_2 H 0.4628 0.0870 0.0247 0.067 Uiso 1 1 calc R
H5B_2 H 0.5658 0.1419 0.0047 0.067 Uiso 1 1 calc R
C6_2 C 0.4261(4) 0.2031(4) 0.0358(3) 0.0420(12) Uani 1 1 d U
H6A_2 H 0.4614 0.2441 0.0469 0.050 Uiso 1 1 calc R
H6B_2 H 0.4138 0.2275 -0.0114 0.050 Uiso 1 1 calc R
C1_3 C 0.2088(4) 0.2990(3) -0.0022(2) 0.0241(9) Uani 1 1 d U
H1_3 H 0.2792 0.3249 -0.0274 0.029 Uiso 1 1 calc R
C2_3 C 0.1295(4) 0.3685(3) -0.0120(3) 0.0336(11) Uani 1 1 d U
H2A_3 H 0.1405 0.4065 0.0126 0.040 Uiso 1 1 calc R
H2B_3 H 0.0569 0.3466 0.0084 0.040 Uiso 1 1 calc R
C3_3 C 0.1422(5) 0.4142(3) -0.0893(3) 0.0372(12) Uani 1 1 d U
H3A_3 H 0.0876 0.4572 -0.0948 0.045 Uiso 1 1 calc R
H3B_3 H 0.2122 0.4408 -0.1085 0.045 Uiso 1 1 calc R
C4_3 C 0.1320(5) 0.3576(4) -0.1296(3) 0.0415(13) Uani 1 1 d U
H4A_3 H 0.1455 0.3881 -0.1798 0.050 Uiso 1 1 calc R
H4B_3 H 0.0592 0.3360 -0.1142 0.050 Uiso 1 1 calc R
C5_3 C 0.2103(4) 0.2869(3) -0.1184(3) 0.0359(11) Uani 1 1 d U
H5A_3 H 0.2832 0.3082 -0.1375 0.043 Uiso 1 1 calc R
H5B_3 H 0.2002 0.2495 -0.1437 0.043 Uiso 1 1 calc R
C6_3 C 0.1949(4) 0.2401(3) -0.0409(3) 0.0314(10) Uani 1 1 d U
H6A_3 H 0.2473 0.1956 -0.0346 0.038 Uiso 1 1 calc R
H6B_3 H 0.1234 0.2160 -0.0220 0.038 Uiso 1 1 calc R
C1_4 C 0.0995(4) 0.1908(3) 0.1430(2) 0.0266(9) Uani 1 1 d U
H1_4 H 0.1010 0.1818 0.1926 0.032 Uiso 1 1 calc R
C2_4 C 0.0949(5) 0.1069(3) 0.1356(3) 0.0436(13) Uani 1 1 d U
H2A_4 H 0.1601 0.0765 0.1437 0.052 Uiso 1 1 calc R
H2B_4 H 0.0907 0.1121 0.0876 0.052 Uiso 1 1 calc R
C3_4 C -0.0030(5) 0.0589(3) 0.1887(4) 0.0539(16) Uani 1 1 d U
H3A_4 H -0.0055 0.0047 0.1826 0.065 Uiso 1 1 calc R
H3B_4 H 0.0029 0.0509 0.2368 0.065 Uiso 1 1 calc R
C4_4 C -0.1013(5) 0.1046(4) 0.1775(4) 0.0502(14) Uani 1 1 d U
H4A_4 H -0.1631 0.0734 0.2111 0.060 Uiso 1 1 calc R
H4B_4 H -0.1081 0.1108 0.1299 0.060 Uiso 1 1 calc R
C5_4 C -0.1005(5) 0.1882(4) 0.1870(3) 0.0446(13) Uani 1 1 d U
H5A_4 H -0.0957 0.1825 0.2349 0.054 Uiso 1 1 calc R
H5B_4 H -0.1664 0.2177 0.1794 0.054 Uiso 1 1 calc R
C6_4 C -0.0048(4) 0.2353(3) 0.1340(3) 0.0360(11) Uani 1 1 d U
H6A_4 H -0.0122 0.2429 0.0863 0.043 Uiso 1 1 calc R
H6B_4 H -0.0030 0.2898 0.1397 0.043 Uiso 1 1 calc R
C1_5 C 0.1992(4) 0.4986(4) 0.2340(3) 0.0400(13) Uani 1 1 d U
H1_5 H 0.2307 0.5480 0.2364 0.048 Uiso 1 1 calc R
C2_5 C 0.0871(5) 0.5218(4) 0.2319(3) 0.0515(15) Uani 1 1 d U
H2A_5 H 0.0502 0.4763 0.2281 0.062 Uiso 1 1 calc R
H2B_5 H 0.0852 0.5697 0.1909 0.062 Uiso 1 1 calc R
C3_5 C 0.0312(7) 0.5425(5) 0.3008(4) 0.082(3) Uani 1 1 d U
H3A_5 H 0.0626 0.5926 0.3008 0.098 Uiso 1 1 calc R
H3B_5 H -0.0446 0.5531 0.3021 0.098 Uiso 1 1 calc R
C4_5 C 0.0420(8) 0.4740(6) 0.3656(4) 0.101(4) Uani 1 1 d U
H4A_5 H 0.0120 0.4923 0.4071 0.122 Uiso 1 1 calc R
H4B_5 H -0.0001 0.4270 0.3698 0.122 Uiso 1 1 calc R
C5_5 C 0.1439(7) 0.4493(7) 0.3654(4) 0.091(3) Uani 1 1 d U
H5A_5 H 0.1421 0.3998 0.4056 0.109 Uiso 1 1 calc R
H5B_5 H 0.1800 0.4920 0.3737 0.109 Uiso 1 1 calc R
C6_5 C 0.2123(4) 0.4308(3) 0.3003(2) 0.0329(11) Uani 1 1 d U
H6A_5 H 0.2873 0.4269 0.3023 0.040 Uiso 1 1 calc R
H6B_5 H 0.1911 0.3780 0.2988 0.040 Uiso 1 1 calc R
C1_6 C 0.2720(4) 0.5669(3) 0.0787(3) 0.0318(10) Uani 1 1 d U
H1_6 H 0.3338 0.5618 0.0406 0.038 Uiso 1 1 calc R
C2_6 C 0.2823(5) 0.6516(3) 0.0851(3) 0.0512(17) Uani 1 1 d U
H2A_6 H 0.2216 0.6616 0.1211 0.061 Uiso 1 1 calc R
H2B_6 H 0.3476 0.6541 0.1001 0.061 Uiso 1 1 calc R
C3_6 C 0.2855(6) 0.7178(5) 0.0155(4) 0.073(3) Uani 1 1 d U
H3A_6 H 0.2869 0.7719 0.0220 0.087 Uiso 1 1 calc R
H3B_6 H 0.3511 0.7118 -0.0188 0.087 Uiso 1 1 calc R
C4_6 C 0.1909(5) 0.7131(4) -0.0129(3) 0.0477(14) Uani 1 1 d U
H4A_6 H 0.1256 0.7254 0.0186 0.057 Uiso 1 1 calc R
H4B_6 H 0.1982 0.7542 -0.0592 0.057 Uiso 1 1 calc R
C5_6 C 0.1830(5) 0.6305(4) -0.0190(3) 0.0562(17) Uani 1 1 d U
H5A_6 H 0.2460 0.6201 -0.0531 0.067 Uiso 1 1 calc R
H5B_6 H 0.1201 0.6281 -0.0364 0.067 Uiso 1 1 calc R
C6_6 C 0.1746(5) 0.5644(3) 0.0514(3) 0.0427(13) Uani 1 1 d U
H6A_6 H 0.1101 0.5732 0.0853 0.051 Uiso 1 1 calc R
H6B_6 H 0.1693 0.5103 0.0457 0.051 Uiso 1 1 calc R
C1_7 C 0.4203(3) 0.4801(3) 0.1607(2) 0.0214(8) Uani 1 1 d U
H1_7 H 0.4627 0.5017 0.1116 0.026 Uiso 1 1 calc R
C2_7 C 0.4671(4) 0.3958(3) 0.1906(3) 0.0288(10) Uani 1 1 d U
H2A_7 H 0.4316 0.3727 0.2405 0.035 Uiso 1 1 calc R
H2B_7 H 0.4554 0.3586 0.1656 0.035 Uiso 1 1 calc R
C3_7 C 0.5852(4) 0.4040(3) 0.1826(3) 0.0380(12) Uani 1 1 d U
H3A_7 H 0.6208 0.4239 0.1325 0.046 Uiso 1 1 calc R
H3B_7 H 0.6148 0.3499 0.2025 0.046 Uiso 1 1 calc R
C4_7 C 0.6072(4) 0.4622(3) 0.2188(3) 0.0370(12) Uani 1 1 d U
H4A_7 H 0.5774 0.4399 0.2696 0.044 Uiso 1 1 calc R
H4B_7 H 0.6844 0.4679 0.2108 0.044 Uiso 1 1 calc R
C5_7 C 0.5589(4) 0.5453(3) 0.1916(3) 0.0313(10) Uani 1 1 d U
H5A_7 H 0.5943 0.5703 0.1420 0.038 Uiso 1 1 calc R
H5B_7 H 0.5703 0.5812 0.2180 0.038 Uiso 1 1 calc R
C6_7 C 0.4412(4) 0.5382(3) 0.1990(3) 0.0262(9) Uani 1 1 d U
H6A_7 H 0.4120 0.5926 0.1794 0.031 Uiso 1 1 calc R
H6B_7 H 0.4050 0.5175 0.2490 0.031 Uiso 1 1 calc R
C1_8 C -0.3490(4) -0.2273(3) 0.3600(2) 0.0248(9) Uani 1 1 d U
F1_8 F -0.2801(4) -0.4385(2) 0.3042(2) 0.0780(14) Uani 1 1 d U
C2_8 C -0.3254(4) -0.2999(3) 0.3426(3) 0.0282(10) Uani 1 1 d U
H2_8 H -0.3063 -0.2974 0.2948 0.034 Uiso 1 1 calc R
F2_8 F -0.3838(3) -0.5040(2) 0.3991(3) 0.0849(16) Uani 1 1 d U
C3_8 C -0.3292(4) -0.3749(3) 0.3928(3) 0.0329(10) Uani 1 1 d U
F3_8 F -0.2223(3) -0.4914(2) 0.3953(2) 0.0580(10) Uani 1 1 d U
C4_8 C -0.3563(4) -0.3813(3) 0.4633(3) 0.0362(11) Uani 1 1 d U
H4_8 H -0.3581 -0.4327 0.4978 0.043 Uiso 1 1 calc R
F4_8 F -0.5033(4) -0.2845(4) 0.5749(2) 0.0920(17) Uani 1 1 d U
C5_8 C -0.3806(4) -0.3111(3) 0.4816(3) 0.0315(10) Uani 1 1 d U
F5_8 F -0.4086(5) -0.3898(3) 0.5992(2) 0.0906(17) Uani 1 1 d U
C6_8 C -0.3766(4) -0.2350(3) 0.4303(2) 0.0287(10) Uani 1 1 d U
H6_8 H -0.3934 -0.1874 0.4444 0.034 Uiso 1 1 calc R
F6_8 F -0.3451(4) -0.2737(3) 0.5722(2) 0.0779(13) Uani 1 1 d U
C7_8 C -0.3050(5) -0.4518(3) 0.3725(4) 0.0469(14) Uani 1 1 d U
C8_8 C -0.4103(5) -0.3144(4) 0.5566(3) 0.0436(13) Uani 1 1 d U
C1_9 C -0.4707(4) -0.1395(3) 0.2844(2) 0.0226(8) Uani 1 1 d U
F1_9 F -0.5317(3) -0.2415(3) 0.1424(2) 0.0546(9) Uani 1 1 d U
C2_9 C -0.4918(4) -0.1705(3) 0.2350(2) 0.0241(9) Uani 1 1 d U
H2_9 H -0.4349 -0.1907 0.2061 0.029 Uiso 1 1 calc R
F2_9 F -0.6492(4) -0.1493(3) 0.1236(2) 0.0735(12) Uani 1 1 d U
C3_9 C -0.5939(4) -0.1727(3) 0.2266(3) 0.0308(10) Uani 1 1 d U
F3_9 F -0.6920(3) -0.2628(3) 0.2016(2) 0.0689(12) Uani 1 1 d U
C4_9 C -0.6788(4) -0.1430(3) 0.2669(3) 0.0360(11) Uani 1 1 d U
H4_9 H -0.7479 -0.1434 0.2604 0.043 Uiso 1 1 calc R
F4_9 F -0.8370(5) -0.0773(8) 0.3458(5) 0.214(5) Uani 1 1 d U
C5_9 C -0.6607(4) -0.1129(3) 0.3164(3) 0.0349(11) Uani 1 1 d U
F5_9 F -0.7652(6) -0.1193(4) 0.4265(3) 0.153(3) Uani 1 1 d U
C6_9 C -0.5590(4) -0.1123(3) 0.3258(2) 0.0284(10) Uani 1 1 d U
H6_9 H -0.5493 -0.0927 0.3616 0.034 Uiso 1 1 calc R
F6_9 F -0.7335(5) -0.0074(3) 0.3604(4) 0.137(3) Uani 1 1 d U
C7_9 C -0.6153(5) -0.2062(4) 0.1737(3) 0.0435(13) Uani 1 1 d U
C8_9 C -0.7502(5) -0.0791(4) 0.3606(4) 0.0537(16) Uani 1 1 d U
C1_10 C -0.2570(4) -0.1326(3) 0.2294(2) 0.0247(9) Uani 1 1 d U
F1_10 F 0.0288(3) -0.2667(3) 0.2084(3) 0.0952(18) Uani 1 1 d U
C2_10 C -0.1565(4) -0.1663(3) 0.2326(3) 0.0288(10) Uani 1 1 d U
H2_10 H -0.1460 -0.2008 0.2760 0.035 Uiso 1 1 calc R
F2_10 F 0.0769(5) -0.1595(5) 0.2164(5) 0.154(3) Uani 1 1 d U
C3_10 C -0.0720(4) -0.1507(3) 0.1746(3) 0.0324(10) Uani 1 1 d U
F3_10 F 0.1013(4) -0.1790(4) 0.1209(3) 0.125(3) Uani 1 1 d U
C4_10 C -0.0835(4) -0.1010(3) 0.1104(3) 0.0309(10) Uani 1 1 d U
H4_10 H -0.0257 -0.0910 0.0706 0.037 Uiso 1 1 calc R
F4_10 F -0.1203(3) -0.0134(2) -0.01591(16) 0.0445(8) Uani 1 1 d U
C5_10 C -0.1821(4) -0.0660(3) 0.1055(2) 0.0275(9) Uani 1 1 d U
F5_10 F -0.2105(5) 0.0660(2) 0.0378(2) 0.0779(15) Uani 1 1 d U
C6_10 C -0.2657(4) -0.0814(3) 0.1641(2) 0.0252(9) Uani 1 1 d U
H6_10 H -0.3317 -0.0561 0.1597 0.030 Uiso 1 1 calc R
F6_10 F -0.2858(3) -0.0291(3) 0.02276(18) 0.0590(10) Uani 1 1 d U
C7_10 C 0.0330(4) -0.1883(3) 0.1812(3) 0.0434(13) Uani 1 1 d U
C8_10 C -0.1976(4) -0.0096(3) 0.0380(3) 0.0364(11) Uani 1 1 d U
C1_11 C -0.3342(4) -0.0614(3) 0.3216(2) 0.0272(9) Uani 1 1 d U
F1_11 F -0.5240(4) 0.1473(3) 0.2974(4) 0.0981(18) Uani 1 1 d U
C2_11 C -0.3840(4) 0.0129(3) 0.2975(2) 0.0279(10) Uani 1 1 d U
H2_11 H -0.4341 0.0161 0.2708 0.033 Uiso 1 1 calc R
F2_11 F -0.3909(4) 0.1895(2) 0.2161(2) 0.0767(14) Uani 1 1 d U
C3_11 C -0.3622(5) 0.0826(3) 0.3118(3) 0.0356(11) Uani 1 1 d U
F3_11 F -0.4108(4) 0.2168(2) 0.3107(2) 0.0673(11) Uani 1 1 d U
C4_11 C -0.2861(6) 0.0800(3) 0.3480(3) 0.0474(14) Uani 1 1 d U
H4_11 H -0.2710 0.1268 0.3584 0.057 Uiso 1 1 calc R
F4_11 F -0.0646(5) 0.0650(4) 0.3591(3) 0.1025(18) Uani 1 1 d U
C5_11 C -0.2322(7) 0.0076(4) 0.3688(4) 0.0579(18) Uani 1 1 d U
F5_11 F -0.0807(4) -0.0581(3) 0.4064(3) 0.0932(16) Uani 1 1 d U
C6_11 C -0.2592(5) -0.0618(3) 0.3572(3) 0.0448(14) Uani 1 1 d U
H6_11 H -0.2245 -0.1114 0.3746 0.054 Uiso 1 1 calc R
F6_11 F -0.1701(5) 0.0260(6) 0.4564(3) 0.137(3) Uani 1 1 d U
C7_11 C -0.4207(6) 0.1594(3) 0.2840(3) 0.0488(14) Uani 1 1 d U
C8_11 C -0.1405(9) 0.0060(5) 0.4033(5) 0.085(3) Uani 1 1 d U

loop_
_atom_site_aniso_label
_atom_site_aniso_U_11
_atom_site_aniso_U_22
_atom_site_aniso_U_33
_atom_site_aniso_U_23
_atom_site_aniso_U_13
_atom_site_aniso_U_12
Pt1 0.02817(11) 0.03073(10) 0.01702(9) -0.00613(7) -0.00385(7) -0.01289(7)
Br1 0.0515(3) 0.0553(3) 0.0265(2) -0.0210(2) 0.0111(2) -0.0354(3)
B1 0.030(3) 0.021(2) 0.027(2) -0.0043(19) -0.017(2) -0.0022(19)
B2 0.027(2) 0.020(2) 0.025(2) -0.0053(18) -0.0108(19) 0.0015(18)
P1 0.0239(6) 0.0237(5) 0.0216(5) -0.0038(4) -0.0101(4) -0.0050(4)
P2 0.0205(5) 0.0272(6) 0.0215(5) -0.0085(4) -0.0059(4) -0.0029(4)
C1_1 0.030(2) 0.023(2) 0.025(2) -0.0066(17) -0.0102(18) -0.0038(17)
C2_1 0.030(2) 0.022(2) 0.030(2) -0.0071(17) -0.0119(18) 0.0012(17)
C3_1 0.027(2) 0.028(2) 0.033(2) -0.0141(19) -0.0087(19) -0.0002(18)
C4_1 0.031(2) 0.038(3) 0.021(2) -0.0088(19) 0.0028(18) -0.008(2)
C5_1 0.033(2) 0.034(2) 0.022(2) -0.0037(18) -0.0096(19) -0.005(2)
C6_1 0.028(2) 0.027(2) 0.023(2) -0.0082(17) -0.0077(18) 0.0001(18)
C7_1 0.045(3) 0.037(3) 0.036(3) -0.002(2) -0.015(2) 0.004(2)
C8_1 0.030(3) 0.042(3) 0.050(3) -0.021(3) -0.006(2) 0.004(2)
C9_1 0.048(3) 0.062(4) 0.026(3) 0.007(2) -0.011(2) -0.009(3)
C10_1 0.029(3) 0.049(3) 0.031(3) -0.003(2) -0.011(2) 0.000(2)
C1_2 0.031(2) 0.030(2) 0.036(3) -0.007(2) -0.017(2) 0.0048(19)
C2_2 0.043(3) 0.058(4) 0.036(3) -0.006(3) -0.017(2) 0.012(3)
C3_2 0.059(4) 0.069(5) 0.052(4) 0.005(3) -0.015(3) 0.019(3)
C4_2 0.041(4) 0.111(7) 0.049(4) 0.009(4) -0.009(3) 0.028(4)
C5_2 0.046(4) 0.059(4) 0.054(4) -0.012(3) -0.008(3) 0.014(3)
C6_2 0.036(3) 0.044(3) 0.042(3) -0.010(2) -0.007(2) 0.002(2)
C1_3 0.030(2) 0.023(2) 0.021(2) -0.0045(16) -0.0107(18) -0.0015(17)
C2_3 0.041(3) 0.032(2) 0.031(2) -0.010(2) -0.016(2) 0.009(2)
C3_3 0.041(3) 0.032(3) 0.036(3) 0.000(2) -0.019(2) 0.003(2)
C4_3 0.047(3) 0.049(3) 0.029(3) -0.001(2) -0.021(2) -0.007(2)
C5_3 0.039(3) 0.046(3) 0.029(2) -0.016(2) -0.013(2) -0.005(2)
C6_3 0.037(3) 0.032(2) 0.033(2) -0.014(2) -0.016(2) 0.001(2)
C1_4 0.026(2) 0.024(2) 0.029(2) -0.0035(17) -0.0077(18) -0.0065(17)
C2_4 0.044(3) 0.031(3) 0.056(4) -0.015(2) -0.008(3) -0.005(2)
C3_4 0.060(4) 0.027(3) 0.076(4) -0.011(3) -0.018(3) -0.015(2)
C4_4 0.049(3) 0.047(3) 0.059(4) -0.015(3) -0.018(3) -0.012(3)
C5_4 0.036(3) 0.047(3) 0.049(3) -0.011(3) -0.009(2) -0.007(2)
C6_4 0.032(3) 0.038(3) 0.038(3) -0.011(2) -0.009(2) -0.005(2)
C1_5 0.038(3) 0.060(3) 0.025(2) -0.021(2) -0.007(2) 0.017(3)
C2_5 0.045(3) 0.052(4) 0.051(3) -0.011(3) -0.008(3) 0.005(3)
C3_5 0.090(6) 0.069(5) 0.048(4) -0.004(3) 0.021(4) 0.039(4)
C4_5 0.109(6) 0.100(7) 0.046(4) -0.002(4) 0.025(4) 0.055(6)
C5_5 0.082(5) 0.142(9) 0.027(3) -0.013(4) -0.001(3) 0.043(6)
C6_5 0.029(3) 0.048(3) 0.024(2) -0.014(2) -0.0075(19) 0.000(2)
C1_6 0.024(2) 0.041(2) 0.028(2) -0.003(2) -0.0110(19) 0.001(2)
C2_6 0.057(4) 0.037(3) 0.057(4) 0.014(3) -0.040(3) -0.021(3)
C3_6 0.056(4) 0.062(4) 0.078(5) 0.037(4) -0.044(4) -0.027(3)
C4_6 0.034(3) 0.059(3) 0.039(3) 0.007(3) -0.017(2) -0.001(3)
C5_6 0.053(4) 0.086(4) 0.051(3) -0.040(3) -0.039(3) 0.042(3)
C6_6 0.042(3) 0.041(3) 0.065(4) -0.028(3) -0.035(3) 0.012(2)
C1_7 0.019(2) 0.025(2) 0.024(2) -0.0092(17) -0.0080(16) -0.0001(16)
C2_7 0.029(2) 0.021(2) 0.037(3) -0.0075(19) -0.010(2) 0.0039(18)
C3_7 0.028(3) 0.032(3) 0.044(3) 0.000(2) -0.009(2) 0.006(2)
C4_7 0.024(2) 0.044(3) 0.036(3) 0.004(2) -0.013(2) -0.003(2)
C5_7 0.028(2) 0.035(2) 0.032(3) -0.005(2) -0.015(2) -0.0060(19)
C6_7 0.028(2) 0.023(2) 0.032(2) -0.0107(18) -0.0136(19) -0.0006(17)
C1_8 0.028(2) 0.022(2) 0.028(2) -0.0068(17) -0.0130(18) -0.0008(17)
F1_8 0.137(4) 0.043(2) 0.076(3) -0.039(2) -0.048(3) 0.032(2)
C2_8 0.032(2) 0.023(2) 0.033(2) -0.0111(18) -0.013(2) 0.0033(18)
F2_8 0.061(3) 0.037(2) 0.166(5) -0.046(3) -0.023(3) -0.0063(18)
C3_8 0.036(3) 0.023(2) 0.044(3) -0.010(2) -0.018(2) 0.0019(19)
F3_8 0.057(2) 0.0379(18) 0.084(3) -0.0223(18) -0.025(2) 0.0186(16)
C4_8 0.039(3) 0.025(2) 0.042(3) 0.001(2) -0.019(2) 0.000(2)
F4_8 0.059(3) 0.178(5) 0.042(2) -0.045(3) -0.0102(19) 0.028(3)
C5_8 0.033(3) 0.033(2) 0.027(2) -0.0034(18) -0.012(2) -0.004(2)
F5_8 0.164(5) 0.061(3) 0.032(2) 0.0051(18) -0.020(3) -0.011(3)
C6_8 0.033(3) 0.028(2) 0.028(2) -0.0077(18) -0.013(2) -0.0012(19)
F6_8 0.091(3) 0.112(4) 0.042(2) -0.030(2) -0.016(2) -0.037(3)
C7_8 0.055(4) 0.025(2) 0.066(4) -0.015(2) -0.024(3) 0.009(2)
C8_8 0.049(3) 0.048(3) 0.029(3) -0.002(2) -0.011(2) -0.007(3)
C1_9 0.025(2) 0.020(2) 0.025(2) -0.0081(16) -0.0089(17) 0.0001(16)
F1_9 0.0460(19) 0.082(3) 0.059(2) -0.050(2) -0.0167(17) 0.0008(18)
C2_9 0.026(2) 0.024(2) 0.024(2) -0.0093(17) -0.0069(17) 0.0007(17)
F2_9 0.094(3) 0.092(3) 0.058(2) -0.034(2) -0.050(2) 0.019(2)
C3_9 0.033(3) 0.030(2) 0.032(2) -0.0102(19) -0.012(2) -0.0025(19)
F3_9 0.053(2) 0.090(3) 0.088(3) -0.056(2) -0.016(2) -0.023(2)
C4_9 0.023(2) 0.044(3) 0.045(3) -0.016(2) -0.010(2) -0.002(2)
F4_9 0.047(3) 0.451(15) 0.273(9) -0.301(11) -0.054(5) 0.092(5)
C5_9 0.027(2) 0.038(3) 0.038(3) -0.015(2) 0.000(2) -0.003(2)
F5_9 0.149(6) 0.142(5) 0.081(3) -0.004(4) 0.067(3) 0.058(5)
C6_9 0.029(2) 0.031(2) 0.027(2) -0.0120(19) -0.0050(19) -0.0035(19)
F6_9 0.101(4) 0.069(3) 0.199(7) -0.068(4) 0.073(4) 0.004(3)
C7_9 0.036(3) 0.057(3) 0.048(3) -0.026(3) -0.016(2) 0.001(2)
C8_9 0.030(3) 0.068(4) 0.064(4) -0.034(3) 0.005(3) 0.001(3)
C1_10 0.025(2) 0.023(2) 0.029(2) -0.0084(17) -0.0105(18) -0.0011(17)
F1_10 0.051(3) 0.050(2) 0.169(5) -0.003(3) -0.042(3) 0.0179(19)
C2_10 0.029(2) 0.021(2) 0.037(3) -0.0067(18) -0.0143(19) 0.0027(18)
F2_10 0.086(4) 0.184(6) 0.317(9) -0.196(7) -0.147(5) 0.093(4)
C3_10 0.023(2) 0.028(2) 0.050(3) -0.014(2) -0.011(2) -0.0008(18)
F3_10 0.044(3) 0.178(6) 0.095(4) 0.009(4) 0.004(2) 0.049(3)
C4_10 0.023(2) 0.029(2) 0.039(3) -0.011(2) -0.0026(19) -0.0031(18)
F4_10 0.0422(18) 0.055(2) 0.0296(15) -0.0101(14) 0.0026(13) -0.0092(15)
C5_10 0.029(2) 0.024(2) 0.029(2) -0.0093(18) -0.0046(18) -0.0024(18)
F5_10 0.159(5) 0.0288(17) 0.042(2) -0.0078(15) -0.025(2) 0.016(2)
C6_10 0.024(2) 0.023(2) 0.030(2) -0.0090(17) -0.0101(18) 0.0023(17)
F6_10 0.044(2) 0.080(3) 0.0411(19) 0.0055(18) -0.0169(16) -0.0062(18)
C7_10 0.028(3) 0.039(3) 0.064(4) -0.014(3) -0.015(2) 0.002(2)
C8_10 0.043(3) 0.035(3) 0.028(2) -0.010(2) -0.003(2) 0.001(2)
C1_11 0.033(3) 0.023(2) 0.026(2) -0.0063(17) -0.0096(19) -0.0038(18)
F1_11 0.066(3) 0.042(2) 0.183(6) -0.033(3) -0.030(3) 0.011(2)
C2_11 0.037(3) 0.022(2) 0.026(2) -0.0079(17) -0.0077(19) -0.0045(18)
F2_11 0.136(4) 0.043(2) 0.054(2) -0.0135(17) -0.041(2) 0.035(2)
C3_11 0.053(3) 0.023(2) 0.031(3) -0.0073(19) -0.010(2) -0.005(2)
F3_11 0.108(3) 0.0301(17) 0.073(3) -0.0282(18) -0.025(2) 0.0067(19)
C4_11 0.084(4) 0.029(3) 0.039(3) -0.011(2) -0.027(3) -0.018(3)
F4_11 0.109(4) 0.095(4) 0.111(4) -0.012(3) -0.056(3) -0.027(3)
C5_11 0.093(5) 0.034(3) 0.064(4) -0.013(3) -0.049(4) -0.007(3)
F5_11 0.083(3) 0.098(3) 0.100(4) 0.002(3) -0.062(3) -0.014(3)
C6_11 0.066(4) 0.024(2) 0.054(3) -0.006(2) -0.038(3) -0.001(2)
F6_11 0.102(4) 0.271(9) 0.072(3) -0.081(5) -0.037(3) -0.022(5)
C7_11 0.064(4) 0.029(3) 0.057(4) -0.019(3) -0.013(3) -0.001(3)
C8_11 0.141(8) 0.039(4) 0.098(6) -0.015(4) -0.075(6) -0.013(4)

loop_
_atom_type_symbol
_atom_type_description
_atom_type_scat_dispersion_real
_atom_type_scat_dispersion_imag
_atom_type_scat_source
C C 0.0033 0.0016 'International Tables Vol C Tables 4.2.6.8 and 6.1.1.4'
H H 0.0000 0.0000 'International Tables Vol C Tables 4.2.6.8 and 6.1.1.4'
B B 0.0013 0.0007 'International Tables Vol C Tables 4.2.6.8 and 6.1.1.4'
F F 0.0171 0.0103 'International Tables Vol C Tables 4.2.6.8 and 6.1.1.4'
P P 0.1023 0.0942 'International Tables Vol C Tables 4.2.6.8 and 6.1.1.4'
Br Br -0.2901 2.4595 'International Tables Vol C Tables 4.2.6.8 and 6.1.1.4'
Pt Pt -1.7033 8.3905 'International Tables Vol C Tables 4.2.6.8 and 6.1.1.4'

loop_
_geom_angle_atom_site_label_1
_geom_angle_atom_site_label_2
_geom_angle_atom_site_label_3
_geom_angle
B1 Pt1 P1 90.85(16)
B1 Pt1 P2 93.76(16)
P1 Pt1 P2 174.41(4)
B1 Pt1 Br1 178.61(16)
P1 Pt1 Br1 89.42(3)
P2 Pt1 Br1 86.04(3)
C1_1 B1 Pt1 177.2(4)
C1_10 B2 C1_8 112.3(4)
C1_10 B2 C1_9 113.3(4)
C1_8 B2 C1_9 104.1(4)
C1_10 B2 C1_11 102.6(4)
C1_8 B2 C1_11 113.3(4)
C1_9 B2 C1_11 111.5(4)
C1_2 P1 C1_3 105.8(2)
C1_2 P1 C1_4 103.3(2)
C1_3 P1 C1_4 111.8(2)
C1_2 P1 Pt1 114.63(17)
C1_3 P1 Pt1 106.33(15)
C1_4 P1 Pt1 114.70(16)
C1_5 P2 C1_7 106.7(2)
C1_5 P2 C1_6 108.5(2)
C1_7 P2 C1_6 104.5(2)
C1_5 P2 Pt1 118.8(2)
C1_7 P2 Pt1 111.34(14)
C1_6 P2 Pt1 106.07(17)
C6_1 C1_1 C2_1 121.3(4)
C6_1 C1_1 B1 117.1(4)
C2_1 C1_1 B1 121.6(4)
C3_1 C2_1 C1_1 119.1(4)
C3_1 C2_1 C7_1 119.2(4)
C1_1 C2_1 C7_1 121.6(4)
C2_1 C3_1 C4_1 118.9(4)
C2_1 C3_1 C8_1 121.3(5)
C4_1 C3_1 C8_1 119.8(5)
C3_1 C4_1 C5_1 123.5(4)
C3_1 C4_1 H4_1 118.3
C5_1 C4_1 H4_1 118.3
C6_1 C5_1 C4_1 118.4(4)
C6_1 C5_1 C9_1 120.9(5)
C4_1 C5_1 C9_1 120.7(5)
C5_1 C6_1 C1_1 118.8(4)
C5_1 C6_1 C10_1 120.0(4)
C1_1 C6_1 C10_1 121.2(4)
C2_1 C7_1 H7A_1 109.5
C2_1 C7_1 H7B_1 109.5
H7A_1 C7_1 H7B_1 109.5
C2_1 C7_1 H7C_1 109.5
H7A_1 C7_1 H7C_1 109.5
H7B_1 C7_1 H7C_1 109.5
C3_1 C8_1 H8A_1 109.5
C3_1 C8_1 H8B_1 109.5
H8A_1 C8_1 H8B_1 109.5
C3_1 C8_1 H8C_1 109.5
H8A_1 C8_1 H8C_1 109.5
H8B_1 C8_1 H8C_1 109.5
C5_1 C9_1 H9A_1 109.5
C5_1 C9_1 H9B_1 109.5
H9A_1 C9_1 H9B_1 109.5
C5_1 C9_1 H9C_1 109.5
H9A_1 C9_1 H9C_1 109.5
H9B_1 C9_1 H9C_1 109.5
C6_1 C10_1 H10A_1 109.5
C6_1 C10_1 H10B_1 109.5
H10A_1 C10_1 H10B_1 109.5
C6_1 C10_1 H10C_1 109.5
H10A_1 C10_1 H10C_1 109.5
H10B_1 C10_1 H10C_1 109.5
C6_2 C1_2 C2_2 110.9(5)
C6_2 C1_2 P1 118.7(4)
C2_2 C1_2 P1 109.0(4)
C6_2 C1_2 H1_2 105.8
C2_2 C1_2 H1_2 105.8
P1 C1_2 H1_2 105.8
C3_2 C2_2 C1_2 109.7(5)
C3_2 C2_2 H2A_2 109.7
C1_2 C2_2 H2A_2 109.7
C3_2 C2_2 H2B_2 109.7
C1_2 C2_2 H2B_2 109.7
H2A_2 C2_2 H2B_2 108.2
C4_2 C3_2 C2_2 110.5(6)
C4_2 C3_2 H3A_2 109.5
C2_2 C3_2 H3A_2 109.5
C4_2 C3_2 H3B_2 109.5
C2_2 C3_2 H3B_2 109.5
H3A_2 C3_2 H3B_2 108.1
C3_2 C4_2 C5_2 113.7(6)
C3_2 C4_2 H4A_2 108.8
C5_2 C4_2 H4A_2 108.8
C3_2 C4_2 H4B_2 108.8
C5_2 C4_2 H4B_2 108.8
H4A_2 C4_2 H4B_2 107.7
C4_2 C5_2 C6_2 109.5(6)
C4_2 C5_2 H5A_2 109.8
C6_2 C5_2 H5A_2 109.8
C4_2 C5_2 H5B_2 109.8
C6_2 C5_2 H5B_2 109.8
H5A_2 C5_2 H5B_2 108.2
C1_2 C6_2 C5_2 108.5(5)
C1_2 C6_2 H6A_2 110.0
C5_2 C6_2 H6A_2 110.0
C1_2 C6_2 H6B_2 110.0
C5_2 C6_2 H6B_2 110.0
H6A_2 C6_2 H6B_2 108.4
C2_3 C1_3 C6_3 110.6(4)
C2_3 C1_3 P1 113.3(3)
C6_3 C1_3 P1 116.7(3)
C2_3 C1_3 H1_3 105.0
C6_3 C1_3 H1_3 105.0
P1 C1_3 H1_3 105.0
C1_3 C2_3 C3_3 110.5(4)
C1_3 C2_3 H2A_3 109.5
C3_3 C2_3 H2A_3 109.5
C1_3 C2_3 H2B_3 109.5
C3_3 C2_3 H2B_3 109.5
H2A_3 C2_3 H2B_3 108.1
C4_3 C3_3 C2_3 111.3(4)
C4_3 C3_3 H3A_3 109.4
C2_3 C3_3 H3A_3 109.4
C4_3 C3_3 H3B_3 109.4
C2_3 C3_3 H3B_3 109.4
H3A_3 C3_3 H3B_3 108.0
C3_3 C4_3 C5_3 110.9(4)
C3_3 C4_3 H4A_3 109.5
C5_3 C4_3 H4A_3 109.5
C3_3 C4_3 H4B_3 109.5
C5_3 C4_3 H4B_3 109.5
H4A_3 C4_3 H4B_3 108.0
C4_3 C5_3 C6_3 111.1(4)
C4_3 C5_3 H5A_3 109.4
C6_3 C5_3 H5A_3 109.4
C4_3 C5_3 H5B_3 109.4
C6_3 C5_3 H5B_3 109.4
H5A_3 C5_3 H5B_3 108.0
C5_3 C6_3 C1_3 108.8(4)
C5_3 C6_3 H6A_3 109.9
C1_3 C6_3 H6A_3 109.9
C5_3 C6_3 H6B_3 109.9
C1_3 C6_3 H6B_3 109.9
H6A_3 C6_3 H6B_3 108.3
C2_4 C1_4 C6_4 108.7(4)
C2_4 C1_4 P1 116.8(4)
C6_4 C1_4 P1 112.7(3)
C2_4 C1_4 H1_4 106.0
C6_4 C1_4 H1_4 106.0
P1 C1_4 H1_4 106.0
C1_4 C2_4 C3_4 110.7(5)
C1_4 C2_4 H2A_4 109.5
C3_4 C2_4 H2A_4 109.5
C1_4 C2_4 H2B_4 109.5
C3_4 C2_4 H2B_4 109.5
H2A_4 C2_4 H2B_4 108.1
C4_4 C3_4 C2_4 109.9(5)
C4_4 C3_4 H3A_4 109.7
C2_4 C3_4 H3A_4 109.7
C4_4 C3_4 H3B_4 109.7
C2_4 C3_4 H3B_4 109.7
H3A_4 C3_4 H3B_4 108.2
C3_4 C4_4 C5_4 111.1(5)
C3_4 C4_4 H4A_4 109.4
C5_4 C4_4 H4A_4 109.4
C3_4 C4_4 H4B_4 109.4
C5_4 C4_4 H4B_4 109.4
H4A_4 C4_4 H4B_4 108.0
C4_4 C5_4 C6_4 108.3(5)
C4_4 C5_4 H5A_4 110.0
C6_4 C5_4 H5A_4 110.0
C4_4 C5_4 H5B_4 110.0
C6_4 C5_4 H5B_4 110.0
H5A_4 C5_4 H5B_4 108.4
C1_4 C6_4 C5_4 111.8(4)
C1_4 C6_4 H6A_4 109.2
C5_4 C6_4 H6A_4 109.2
C1_4 C6_4 H6B_4 109.2
C5_4 C6_4 H6B_4 109.2
H6A_4 C6_4 H6B_4 107.9
C2_5 C1_5 C6_5 114.7(5)
C2_5 C1_5 P2 115.5(4)
C6_5 C1_5 P2 111.0(4)
C2_5 C1_5 H1_5 104.7
C6_5 C1_5 H1_5 104.7
P2 C1_5 H1_5 104.7
C1_5 C2_5 C3_5 108.2(6)
C1_5 C2_5 H2A_5 110.1
C3_5 C2_5 H2A_5 110.1
C1_5 C2_5 H2B_5 110.1
C3_5 C2_5 H2B_5 110.1
H2A_5 C2_5 H2B_5 108.4
C4_5 C3_5 C2_5 112.2(6)
C4_5 C3_5 H3A_5 109.2
C2_5 C3_5 H3A_5 109.2
C4_5 C3_5 H3B_5 109.2
C2_5 C3_5 H3B_5 109.2
H3A_5 C3_5 H3B_5 107.9
C5_5 C4_5 C3_5 113.6(8)
C5_5 C4_5 H4A_5 108.8
C3_5 C4_5 H4A_5 108.8
C5_5 C4_5 H4B_5 108.8
C3_5 C4_5 H4B_5 108.8
H4A_5 C4_5 H4B_5 107.7
C4_5 C5_5 C6_5 118.3(7)
C4_5 C5_5 H5A_5 107.7
C6_5 C5_5 H5A_5 107.7
C4_5 C5_5 H5B_5 107.7
C6_5 C5_5 H5B_5 107.7
H5A_5 C5_5 H5B_5 107.1
C1_5 C6_5 C5_5 110.2(5)
C1_5 C6_5 H6A_5 109.6
C5_5 C6_5 H6A_5 109.6
C1_5 C6_5 H6B_5 109.6
C5_5 C6_5 H6B_5 109.6
H6A_5 C6_5 H6B_5 108.1
C6_6 C1_6 C2_6 109.7(4)
C6_6 C1_6 P2 113.6(4)
C2_6 C1_6 P2 116.9(4)
C6_6 C1_6 H1_6 105.2
C2_6 C1_6 H1_6 105.2
P2 C1_6 H1_6 105.2
C3_6 C2_6 C1_6 111.0(6)
C3_6 C2_6 H2A_6 109.4
C1_6 C2_6 H2A_6 109.4
C3_6 C2_6 H2B_6 109.4
C1_6 C2_6 H2B_6 109.4
H2A_6 C2_6 H2B_6 108.0
C4_6 C3_6 C2_6 111.9(5)
C4_6 C3_6 H3A_6 109.2
C2_6 C3_6 H3A_6 109.2
C4_6 C3_6 H3B_6 109.2
C2_6 C3_6 H3B_6 109.2
H3A_6 C3_6 H3B_6 107.9
C5_6 C4_6 C3_6 110.4(5)
C5_6 C4_6 H4A_6 109.6
C3_6 C4_6 H4A_6 109.6
C5_6 C4_6 H4B_6 109.6
C3_6 C4_6 H4B_6 109.6
H4A_6 C4_6 H4B_6 108.1
C4_6 C5_6 C6_6 111.5(5)
C4_6 C5_6 H5A_6 109.3
C6_6 C5_6 H5A_6 109.3
C4_6 C5_6 H5B_6 109.3
C6_6 C5_6 H5B_6 109.3
H5A_6 C5_6 H5B_6 108.0
C1_6 C6_6 C5_6 109.9(5)
C1_6 C6_6 H6A_6 109.7
C5_6 C6_6 H6A_6 109.7
C1_6 C6_6 H6B_6 109.7
C5_6 C6_6 H6B_6 109.7
H6A_6 C6_6 H6B_6 108.2
C6_7 C1_7 C2_7 109.3(4)
C6_7 C1_7 P2 114.4(3)
C2_7 C1_7 P2 114.7(3)
C6_7 C1_7 H1_7 105.9
C2_7 C1_7 H1_7 105.9
P2 C1_7 H1_7 105.9
C3_7 C2_7 C1_7 109.5(4)
C3_7 C2_7 H2A_7 109.8
C1_7 C2_7 H2A_7 109.8
C3_7 C2_7 H2B_7 109.8
C1_7 C2_7 H2B_7 109.8
H2A_7 C2_7 H2B_7 108.2
C2_7 C3_7 C4_7 111.7(4)
C2_7 C3_7 H3A_7 109.3
C4_7 C3_7 H3A_7 109.3
C2_7 C3_7 H3B_7 109.3
C4_7 C3_7 H3B_7 109.3
H3A_7 C3_7 H3B_7 107.9
C5_7 C4_7 C3_7 110.8(4)
C5_7 C4_7 H4A_7 109.5
C3_7 C4_7 H4A_7 109.5
C5_7 C4_7 H4B_7 109.5
C3_7 C4_7 H4B_7 109.5
H4A_7 C4_7 H4B_7 108.1
C4_7 C5_7 C6_7 110.9(4)
C4_7 C5_7 H5A_7 109.5
C6_7 C5_7 H5A_7 109.5
C4_7 C5_7 H5B_7 109.5
C6_7 C5_7 H5B_7 109.5
H5A_7 C5_7 H5B_7 108.1
C5_7 C6_7 C1_7 110.8(4)
C5_7 C6_7 H6A_7 109.5
C1_7 C6_7 H6A_7 109.5
C5_7 C6_7 H6B_7 109.5
C1_7 C6_7 H6B_7 109.5
H6A_7 C6_7 H6B_7 108.1
C6_8 C1_8 C2_8 116.3(4)
C6_8 C1_8 B2 123.3(4)
C2_8 C1_8 B2 120.2(4)
C3_8 C2_8 C1_8 122.0(5)
C3_8 C2_8 H2_8 119.0
C1_8 C2_8 H2_8 119.0
C2_8 C3_8 C4_8 120.9(5)
C2_8 C3_8 C7_8 120.8(5)
C4_8 C3_8 C7_8 118.3(5)
C5_8 C4_8 C3_8 118.1(4)
C5_8 C4_8 H4_8 120.9
C3_8 C4_8 H4_8 120.9
C4_8 C5_8 C6_8 120.7(5)
C4_8 C5_8 C8_8 120.4(5)
C6_8 C5_8 C8_8 118.9(5)
C1_8 C6_8 C5_8 121.9(5)
C1_8 C6_8 H6_8 119.0
C5_8 C6_8 H6_8 119.0
F2_8 C7_8 F1_8 107.1(6)
F2_8 C7_8 F3_8 105.9(5)
F1_8 C7_8 F3_8 106.0(5)
F2_8 C7_8 C3_8 113.0(5)
F1_8 C7_8 C3_8 113.1(5)
F3_8 C7_8 C3_8 111.3(5)
F4_8 C8_8 F6_8 105.8(6)
F4_8 C8_8 F5_8 107.5(6)
F6_8 C8_8 F5_8 104.8(5)
F4_8 C8_8 C5_8 112.9(5)
F6_8 C8_8 C5_8 112.7(5)
F5_8 C8_8 C5_8 112.5(5)
C2_9 C1_9 C6_9 115.4(4)
C2_9 C1_9 B2 123.4(4)
C6_9 C1_9 B2 121.0(4)
C1_9 C2_9 C3_9 122.1(4)
C1_9 C2_9 H2_9 118.9
C3_9 C2_9 H2_9 118.9
C4_9 C3_9 C2_9 120.9(5)
C4_9 C3_9 C7_9 117.6(5)
C2_9 C3_9 C7_9 121.5(5)
C5_9 C4_9 C3_9 118.4(5)
C5_9 C4_9 H4_9 120.8
C3_9 C4_9 H4_9 120.8
C4_9 C5_9 C6_9 120.7(5)
C4_9 C5_9 C8_9 120.1(5)
C6_9 C5_9 C8_9 119.2(5)
C5_9 C6_9 C1_9 122.5(4)
C5_9 C6_9 H6_9 118.8
C1_9 C6_9 H6_9 118.8
F1_9 C7_9 F2_9 106.9(5)
F1_9 C7_9 F3_9 106.2(5)
F2_9 C7_9 F3_9 105.2(5)
F1_9 C7_9 C3_9 113.8(5)
F2_9 C7_9 C3_9 112.1(5)
F3_9 C7_9 C3_9 112.1(5)
F4_9 C8_9 F6_9 106.7(8)
F4_9 C8_9 F5_9 106.4(8)
F6_9 C8_9 F5_9 101.6(7)
F4_9 C8_9 C5_9 115.0(6)
F6_9 C8_9 C5_9 113.8(5)
F5_9 C8_9 C5_9 112.3(6)
C6_10 C1_10 C2_10 115.5(4)
C6_10 C1_10 B2 121.3(4)
C2_10 C1_10 B2 122.5(4)
C3_10 C2_10 C1_10 122.1(5)
C3_10 C2_10 H2_10 118.9
C1_10 C2_10 H2_10 118.9
C4_10 C3_10 C2_10 121.0(4)
C4_10 C3_10 C7_10 119.3(5)
C2_10 C3_10 C7_10 119.7(5)
C3_10 C4_10 C5_10 118.3(4)
C3_10 C4_10 H4_10 120.8
C5_10 C4_10 H4_10 120.8
C6_10 C5_10 C4_10 120.1(4)
C6_10 C5_10 C8_10 119.5(4)
C4_10 C5_10 C8_10 120.4(4)
C5_10 C6_10 C1_10 122.9(4)
C5_10 C6_10 H6_10 118.6
C1_10 C6_10 H6_10 118.6
F2_10 C7_10 F1_10 108.1(7)
F2_10 C7_10 F3_10 106.0(7)
F1_10 C7_10 F3_10 102.5(6)
F2_10 C7_10 C3_10 113.0(5)
F1_10 C7_10 C3_10 113.0(5)
F3_10 C7_10 C3_10 113.4(5)
F5_10 C8_10 F4_10 108.9(5)
F5_10 C8_10 F6_10 105.6(5)
F4_10 C8_10 F6_10 104.1(4)
F5_10 C8_10 C5_10 113.0(4)
F4_10 C8_10 C5_10 113.1(4)
F6_10 C8_10 C5_10 111.5(4)
C6_11 C1_11 C2_11 116.8(4)
C6_11 C1_11 B2 121.4(4)
C2_11 C1_11 B2 121.3(4)
C3_11 C2_11 C1_11 121.8(5)
C3_11 C2_11 H2_11 119.1
C1_11 C2_11 H2_11 119.1
C4_11 C3_11 C2_11 119.8(5)
C4_11 C3_11 C7_11 122.5(5)
C2_11 C3_11 C7_11 117.6(5)
C3_11 C4_11 C5_11 118.7(5)
C3_11 C4_11 H4_11 120.7
C5_11 C4_11 H4_11 120.7
C4_11 C5_11 C6_11 120.3(6)
C4_11 C5_11 C8_11 119.1(5)
C6_11 C5_11 C8_11 120.6(6)
C1_11 C6_11 C5_11 122.4(5)
C1_11 C6_11 H6_11 118.8
C5_11 C6_11 H6_11 118.8
F2_11 C7_11 F3_11 107.7(5)
F2_11 C7_11 F1_11 104.7(6)
F3_11 C7_11 F1_11 105.7(5)
F2_11 C7_11 C3_11 112.6(5)
F3_11 C7_11 C3_11 113.2(6)
F1_11 C7_11 C3_11 112.4(5)
F6_11 C8_11 F5_11 117.1(8)
F6_11 C8_11 F4_11 104.3(7)
F5_11 C8_11 F4_11 98.3(9)
F6_11 C8_11 C5_11 111.4(9)
F5_11 C8_11 C5_11 114.2(6)
F4_11 C8_11 C5_11 110.0(7)

loop_
_geom_bond_atom_site_label_1
_geom_bond_atom_site_label_2
_geom_bond_distance
Pt1 B1 1.861(5)
Pt1 P1 2.3634(12)
Pt1 P2 2.3687(12)
Pt1 Br1 2.5308(5)
B1 C1_1 1.501(7)
B2 C1_10 1.635(7)
B2 C1_8 1.641(6)
B2 C1_9 1.645(7)
B2 C1_11 1.641(7)
P1 C1_2 1.829(5)
P1 C1_3 1.846(4)
P1 C1_4 1.855(5)
P2 C1_5 1.841(5)
P2 C1_7 1.843(4)
P2 C1_6 1.855(5)
C1_1 C6_1 1.419(6)
C1_1 C2_1 1.418(7)
C2_1 C3_1 1.379(7)
C2_1 C7_1 1.508(7)
C3_1 C4_1 1.386(7)
C3_1 C8_1 1.515(7)
C4_1 C5_1 1.402(7)
C4_1 H4_1 0.9500
C5_1 C6_1 1.390(7)
C5_1 C9_1 1.503(7)
C6_1 C10_1 1.512(7)
C7_1 H7A_1 0.9800
C7_1 H7B_1 0.9800
C7_1 H7C_1 0.9800
C8_1 H8A_1 0.9800
C8_1 H8B_1 0.9800
C8_1 H8C_1 0.9800
C9_1 H9A_1 0.9800
C9_1 H9B_1 0.9800
C9_1 H9C_1 0.9800
C10_1 H10A_1 0.9800
C10_1 H10B_1 0.9800
C10_1 H10C_1 0.9800
C1_2 C6_2 1.485(8)
C1_2 C2_2 1.555(7)
C1_2 H1_2 1.0000
C2_2 C3_2 1.523(9)
C2_2 H2A_2 0.9900
C2_2 H2B_2 0.9900
C3_2 C4_2 1.475(10)
C3_2 H3A_2 0.9900
C3_2 H3B_2 0.9900
C4_2 C5_2 1.522(9)
C4_2 H4A_2 0.9900
C4_2 H4B_2 0.9900
C5_2 C6_2 1.547(8)
C5_2 H5A_2 0.9900
C5_2 H5B_2 0.9900
C6_2 H6A_2 0.9900
C6_2 H6B_2 0.9900
C1_3 C2_3 1.524(6)
C1_3 C6_3 1.532(6)
C1_3 H1_3 1.0000
C2_3 C3_3 1.527(7)
C2_3 H2A_3 0.9900
C2_3 H2B_3 0.9900
C3_3 C4_3 1.510(8)
C3_3 H3A_3 0.9900
C3_3 H3B_3 0.9900
C4_3 C5_3 1.531(8)
C4_3 H4A_3 0.9900
C4_3 H4B_3 0.9900
C5_3 C6_3 1.530(7)
C5_3 H5A_3 0.9900
C5_3 H5B_3 0.9900
C6_3 H6A_3 0.9900
C6_3 H6B_3 0.9900
C1_4 C2_4 1.518(7)
C1_4 C6_4 1.538(7)
C1_4 H1_4 1.0000
C2_4 C3_4 1.561(9)
C2_4 H2A_4 0.9900
C2_4 H2B_4 0.9900
C3_4 C4_4 1.486(9)
C3_4 H3A_4 0.9900
C3_4 H3B_4 0.9900
C4_4 C5_4 1.523(9)
C4_4 H4A_4 0.9900
C4_4 H4B_4 0.9900
C5_4 C6_4 1.535(8)
C5_4 H5A_4 0.9900
C5_4 H5B_4 0.9900
C6_4 H6A_4 0.9900
C6_4 H6B_4 0.9900
C1_5 C2_5 1.498(8)
C1_5 C6_5 1.544(7)
C1_5 H1_5 1.0000
C2_5 C3_5 1.573(9)
C2_5 H2A_5 0.9900
C2_5 H2B_5 0.9900
C3_5 C4_5 1.521(10)
C3_5 H3A_5 0.9900
C3_5 H3B_5 0.9900
C4_5 C5_5 1.367(12)
C4_5 H4A_5 0.9900
C4_5 H4B_5 0.9900
C5_5 C6_5 1.536(8)
C5_5 H5A_5 0.9900
C5_5 H5B_5 0.9900
C6_5 H6A_5 0.9900
C6_5 H6B_5 0.9900
C1_6 C6_6 1.533(7)
C1_6 C2_6 1.534(8)
C1_6 H1_6 1.0000
C2_6 C3_6 1.534(8)
C2_6 H2A_6 0.9900
C2_6 H2B_6 0.9900
C3_6 C4_6 1.520(9)
C3_6 H3A_6 0.9900
C3_6 H3B_6 0.9900
C4_6 C5_6 1.490(10)
C4_6 H4A_6 0.9900
C4_6 H4B_6 0.9900
C5_6 C6_6 1.535(9)
C5_6 H5A_6 0.9900
C5_6 H5B_6 0.9900
C6_6 H6A_6 0.9900
C6_6 H6B_6 0.9900
C1_7 C6_7 1.545(6)
C1_7 C2_7 1.540(6)
C1_7 H1_7 1.0000
C2_7 C3_7 1.526(7)
C2_7 H2A_7 0.9900
C2_7 H2B_7 0.9900
C3_7 C4_7 1.519(8)
C3_7 H3A_7 0.9900
C3_7 H3B_7 0.9900
C4_7 C5_7 1.522(7)
C4_7 H4A_7 0.9900
C4_7 H4B_7 0.9900
C5_7 C6_7 1.521(6)
C5_7 H5A_7 0.9900
C5_7 H5B_7 0.9900
C6_7 H6A_7 0.9900
C6_7 H6B_7 0.9900
C1_8 C6_8 1.382(7)
C1_8 C2_8 1.405(6)
F1_8 C7_8 1.325(8)
C2_8 C3_8 1.384(7)
C2_8 H2_8 0.9500
F2_8 C7_8 1.318(8)
C3_8 C4_8 1.390(8)
C3_8 C7_8 1.508(7)
F3_8 C7_8 1.343(7)
C4_8 C5_8 1.376(7)
C4_8 H4_8 0.9500
F4_8 C8_8 1.298(8)
C5_8 C6_8 1.409(7)
C5_8 C8_8 1.494(7)
F5_8 C8_8 1.331(7)
C6_8 H6_8 0.9500
F6_8 C8_8 1.311(7)
C1_9 C2_9 1.393(6)
C1_9 C6_9 1.401(6)
F1_9 C7_9 1.334(7)
C2_9 C3_9 1.398(7)
C2_9 H2_9 0.9500
F2_9 C7_9 1.332(7)
C3_9 C4_9 1.383(7)
C3_9 C7_9 1.488(7)
F3_9 C7_9 1.347(7)
C4_9 C5_9 1.369(8)
C4_9 H4_9 0.9500
F4_9 C8_9 1.247(9)
C5_9 C6_9 1.397(7)
C5_9 C8_9 1.498(7)
F5_9 C8_9 1.302(9)
C6_9 H6_9 0.9500
F6_9 C8_9 1.276(9)
C1_10 C6_10 1.398(6)
C1_10 C2_10 1.405(6)
F1_10 C7_10 1.298(7)
C2_10 C3_10 1.387(7)
C2_10 H2_10 0.9500
F2_10 C7_10 1.268(8)
C3_10 C4_10 1.381(7)
C3_10 C7_10 1.493(7)
F3_10 C7_10 1.314(8)
C4_10 C5_10 1.395(7)
C4_10 H4_10 0.9500
F4_10 C8_10 1.322(6)
C5_10 C6_10 1.388(7)
C5_10 C8_10 1.492(7)
F5_10 C8_10 1.307(6)
C6_10 H6_10 0.9500
F6_10 C8_10 1.366(7)
C1_11 C6_11 1.373(7)
C1_11 C2_11 1.399(7)
F1_11 C7_11 1.330(8)
C2_11 C3_11 1.397(7)
C2_11 H2_11 0.9500
F2_11 C7_11 1.309(8)
C3_11 C4_11 1.385(8)
C3_11 C7_11 1.506(8)
F3_11 C7_11 1.311(7)
C4_11 C5_11 1.390(9)
C4_11 H4_11 0.9500
F4_11 C8_11 1.411(11)
C5_11 C6_11 1.385(8)
C5_11 C8_11 1.542(11)
F5_11 C8_11 1.299(11)
C6_11 H6_11 0.9500
F6_11 C8_11 1.224(11)

loop_
_geom_torsion_atom_site_label_1
_geom_torsion_atom_site_label_2
_geom_torsion_atom_site_label_3
_geom_torsion_atom_site_label_4
_geom_torsion
B1 Pt1 P1 C1_2 -114.1(2)
Br1 Pt1 P1 C1_2 64.56(18)
B1 Pt1 P1 C1_3 129.3(2)
Br1 Pt1 P1 C1_3 -52.01(16)
B1 Pt1 P1 C1_4 5.3(2)
Br1 Pt1 P1 C1_4 -176.11(17)
B1 Pt1 P2 C1_5 -1.2(2)
Br1 Pt1 P2 C1_5 -179.8(2)
B1 Pt1 P2 C1_7 123.4(2)
Br1 Pt1 P2 C1_7 -55.25(15)
B1 Pt1 P2 C1_6 -123.6(2)
Br1 Pt1 P2 C1_6 57.82(17)
C6_1 C1_1 C2_1 C3_1 1.0(7)
B1 C1_1 C2_1 C3_1 -177.0(4)
C6_1 C1_1 C2_1 C7_1 178.8(5)
B1 C1_1 C2_1 C7_1 0.8(7)
C1_1 C2_1 C3_1 C4_1 -0.3(7)
C7_1 C2_1 C3_1 C4_1 -178.2(5)
C1_1 C2_1 C3_1 C8_1 179.6(4)
C7_1 C2_1 C3_1 C8_1 1.7(7)
C2_1 C3_1 C4_1 C5_1 -0.3(8)
C8_1 C3_1 C4_1 C5_1 179.8(5)
C3_1 C4_1 C5_1 C6_1 0.3(8)
C3_1 C4_1 C5_1 C9_1 179.9(5)
C4_1 C5_1 C6_1 C1_1 0.3(7)
C9_1 C5_1 C6_1 C1_1 -179.2(5)
C4_1 C5_1 C6_1 C10_1 179.2(5)
C9_1 C5_1 C6_1 C10_1 -0.4(8)
C2_1 C1_1 C6_1 C5_1 -1.0(7)
B1 C1_1 C6_1 C5_1 177.1(4)
C2_1 C1_1 C6_1 C10_1 -179.8(5)
B1 C1_1 C6_1 C10_1 -1.7(7)
C1_3 P1 C1_2 C6_2 47.9(5)
C1_4 P1 C1_2 C6_2 165.6(4)
Pt1 P1 C1_2 C6_2 -68.9(5)
C1_3 P1 C1_2 C2_2 176.2(4)
C1_4 P1 C1_2 C2_2 -66.2(4)
Pt1 P1 C1_2 C2_2 59.3(4)
C6_2 C1_2 C2_2 C3_2 -59.4(7)
P1 C1_2 C2_2 C3_2 168.1(5)
C1_2 C2_2 C3_2 C4_2 54.6(9)
C2_2 C3_2 C4_2 C5_2 -55.3(11)
C3_2 C4_2 C5_2 C6_2 56.6(10)
C2_2 C1_2 C6_2 C5_2 60.6(7)
P1 C1_2 C6_2 C5_2 -172.0(4)
C4_2 C5_2 C6_2 C1_2 -58.1(8)
C1_2 P1 C1_3 C2_3 -175.0(4)
C1_4 P1 C1_3 C2_3 73.2(4)
Pt1 P1 C1_3 C2_3 -52.7(4)
C1_2 P1 C1_3 C6_3 54.7(4)
C1_4 P1 C1_3 C6_3 -57.1(4)
Pt1 P1 C1_3 C6_3 177.0(3)
C6_3 C1_3 C2_3 C3_3 -58.2(6)
P1 C1_3 C2_3 C3_3 168.6(4)
C1_3 C2_3 C3_3 C4_3 56.0(6)
C2_3 C3_3 C4_3 C5_3 -55.2(6)
C3_3 C4_3 C5_3 C6_3 56.9(6)
C4_3 C5_3 C6_3 C1_3 -58.1(6)
C2_3 C1_3 C6_3 C5_3 59.0(5)
P1 C1_3 C6_3 C5_3 -169.6(3)
C1_2 P1 C1_4 C2_4 -35.8(5)
C1_3 P1 C1_4 C2_4 77.6(4)
Pt1 P1 C1_4 C2_4 -161.3(4)
C1_2 P1 C1_4 C6_4 -162.7(4)
C1_3 P1 C1_4 C6_4 -49.3(4)
Pt1 P1 C1_4 C6_4 71.9(4)
C6_4 C1_4 C2_4 C3_4 -56.3(6)
P1 C1_4 C2_4 C3_4 174.9(4)
C1_4 C2_4 C3_4 C4_4 58.4(7)
C2_4 C3_4 C4_4 C5_4 -59.7(7)
C3_4 C4_4 C5_4 C6_4 59.7(7)
C2_4 C1_4 C6_4 C5_4 57.8(6)
P1 C1_4 C6_4 C5_4 -171.1(4)
C4_4 C5_4 C6_4 C1_4 -58.7(6)
C1_7 P2 C1_5 C2_5 164.5(5)
C1_6 P2 C1_5 C2_5 52.5(5)
Pt1 P2 C1_5 C2_5 -68.7(5)
C1_7 P2 C1_5 C6_5 -62.7(5)
C1_6 P2 C1_5 C6_5 -174.7(4)
Pt1 P2 C1_5 C6_5 64.1(4)
C6_5 C1_5 C2_5 C3_5 53.0(7)
P2 C1_5 C2_5 C3_5 -175.9(5)
C1_5 C2_5 C3_5 C4_5 -53.7(10)
C2_5 C3_5 C4_5 C5_5 52.8(14)
C3_5 C4_5 C5_5 C6_5 -49.2(15)
C2_5 C1_5 C6_5 C5_5 -47.7(8)
P2 C1_5 C6_5 C5_5 179.0(6)
C4_5 C5_5 C6_5 C1_5 45.6(12)
C1_5 P2 C1_6 C6_6 -82.9(4)
C1_7 P2 C1_6 C6_6 163.6(4)
Pt1 P2 C1_6 C6_6 45.8(4)
C1_5 P2 C1_6 C2_6 46.4(5)
C1_7 P2 C1_6 C2_6 -67.2(5)
Pt1 P2 C1_6 C2_6 175.1(4)
C6_6 C1_6 C2_6 C3_6 -55.7(7)
P2 C1_6 C2_6 C3_6 173.2(4)
C1_6 C2_6 C3_6 C4_6 54.9(9)
C2_6 C3_6 C4_6 C5_6 -55.4(9)
C3_6 C4_6 C5_6 C6_6 57.6(7)
C2_6 C1_6 C6_6 C5_6 57.5(6)
P2 C1_6 C6_6 C5_6 -169.7(4)
C4_6 C5_6 C6_6 C1_6 -59.5(6)
C1_5 P2 C1_7 C6_7 -31.4(4)
C1_6 P2 C1_7 C6_7 83.3(4)
Pt1 P2 C1_7 C6_7 -162.6(3)
C1_5 P2 C1_7 C2_7 96.1(4)
C1_6 P2 C1_7 C2_7 -149.1(3)
Pt1 P2 C1_7 C2_7 -35.1(4)
C6_7 C1_7 C2_7 C3_7 -58.2(5)
P2 C1_7 C2_7 C3_7 171.8(3)
C1_7 C2_7 C3_7 C4_7 58.1(5)
C2_7 C3_7 C4_7 C5_7 -56.7(6)
C3_7 C4_7 C5_7 C6_7 55.6(6)
C4_7 C5_7 C6_7 C1_7 -57.1(5)
C2_7 C1_7 C6_7 C5_7 58.4(5)
P2 C1_7 C6_7 C5_7 -171.4(3)
C1_10 B2 C1_8 C6_8 144.3(5)
C1_9 B2 C1_8 C6_8 -92.8(5)
C1_11 B2 C1_8 C6_8 28.6(6)
C1_10 B2 C1_8 C2_8 -41.3(6)
C1_9 B2 C1_8 C2_8 81.6(5)
C1_11 B2 C1_8 C2_8 -157.1(4)
C6_8 C1_8 C2_8 C3_8 -0.2(7)
B2 C1_8 C2_8 C3_8 -175.0(4)
C1_8 C2_8 C3_8 C4_8 -0.3(8)
C1_8 C2_8 C3_8 C7_8 179.1(5)
C2_8 C3_8 C4_8 C5_8 0.8(8)
C7_8 C3_8 C4_8 C5_8 -178.6(5)
C3_8 C4_8 C5_8 C6_8 -0.8(8)
C3_8 C4_8 C5_8 C8_8 180.0(5)
C2_8 C1_8 C6_8 C5_8 0.2(7)
B2 C1_8 C6_8 C5_8 174.8(4)
C4_8 C5_8 C6_8 C1_8 0.3(8)
C8_8 C5_8 C6_8 C1_8 179.5(5)
C2_8 C3_8 C7_8 F2_8 -121.3(6)
C4_8 C3_8 C7_8 F2_8 58.2(7)
C2_8 C3_8 C7_8 F1_8 0.6(8)
C4_8 C3_8 C7_8 F1_8 -180.0(5)
C2_8 C3_8 C7_8 F3_8 119.8(6)
C4_8 C3_8 C7_8 F3_8 -60.8(7)
C4_8 C5_8 C8_8 F4_8 -121.3(6)
C6_8 C5_8 C8_8 F4_8 59.5(7)
C4_8 C5_8 C8_8 F6_8 118.8(6)
C6_8 C5_8 C8_8 F6_8 -60.4(7)
C4_8 C5_8 C8_8 F5_8 0.6(8)
C6_8 C5_8 C8_8 F5_8 -178.6(5)
C1_10 B2 C1_9 C2_9 32.0(6)
C1_8 B2 C1_9 C2_9 -90.3(5)
C1_11 B2 C1_9 C2_9 147.1(4)
C1_10 B2 C1_9 C6_9 -153.2(4)
C1_8 B2 C1_9 C6_9 84.5(5)
C1_11 B2 C1_9 C6_9 -38.0(6)
C6_9 C1_9 C2_9 C3_9 1.2(6)
B2 C1_9 C2_9 C3_9 176.3(4)
C1_9 C2_9 C3_9 C4_9 0.8(7)
C1_9 C2_9 C3_9 C7_9 -179.8(5)
C2_9 C3_9 C4_9 C5_9 -1.5(8)
C7_9 C3_9 C4_9 C5_9 179.1(5)
C3_9 C4_9 C5_9 C6_9 0.1(8)
C3_9 C4_9 C5_9 C8_9 179.1(5)
C4_9 C5_9 C6_9 C1_9 2.0(8)
C8_9 C5_9 C6_9 C1_9 -177.0(5)
C2_9 C1_9 C6_9 C5_9 -2.6(7)
B2 C1_9 C6_9 C5_9 -177.8(4)
C4_9 C3_9 C7_9 F1_9 -173.1(5)
C2_9 C3_9 C7_9 F1_9 7.5(8)
C4_9 C3_9 C7_9 F2_9 65.4(7)
C2_9 C3_9 C7_9 F2_9 -114.0(6)
C4_9 C3_9 C7_9 F3_9 -52.7(7)
C2_9 C3_9 C7_9 F3_9 127.9(5)
C4_9 C5_9 C8_9 F4_9 -3.4(11)
C6_9 C5_9 C8_9 F4_9 175.6(9)
C4_9 C5_9 C8_9 F6_9 -127.0(8)
C6_9 C5_9 C8_9 F6_9 52.1(9)
C4_9 C5_9 C8_9 F5_9 118.3(8)
C6_9 C5_9 C8_9 F5_9 -62.6(9)
C1_8 B2 C1_10 C6_10 155.9(4)
C1_9 B2 C1_10 C6_10 38.3(6)
C1_11 B2 C1_10 C6_10 -82.1(5)
C1_8 B2 C1_10 C2_10 -33.8(6)
C1_9 B2 C1_10 C2_10 -151.5(4)
C1_11 B2 C1_10 C2_10 88.2(5)
C6_10 C1_10 C2_10 C3_10 -1.1(7)
B2 C1_10 C2_10 C3_10 -171.8(4)
C1_10 C2_10 C3_10 C4_10 -0.1(7)
C1_10 C2_10 C3_10 C7_10 -179.9(5)
C2_10 C3_10 C4_10 C5_10 0.7(7)
C7_10 C3_10 C4_10 C5_10 -179.4(5)
C3_10 C4_10 C5_10 C6_10 -0.1(7)
C3_10 C4_10 C5_10 C8_10 177.9(5)
C4_10 C5_10 C6_10 C1_10 -1.1(7)
C8_10 C5_10 C6_10 C1_10 -179.2(4)
C2_10 C1_10 C6_10 C5_10 1.7(7)
B2 C1_10 C6_10 C5_10 172.6(4)
C4_10 C3_10 C7_10 F2_10 111.0(8)
C2_10 C3_10 C7_10 F2_10 -69.2(8)
C4_10 C3_10 C7_10 F1_10 -125.8(6)
C2_10 C3_10 C7_10 F1_10 54.0(8)
C4_10 C3_10 C7_10 F3_10 -9.7(8)
C2_10 C3_10 C7_10 F3_10 170.1(6)
C6_10 C5_10 C8_10 F5_10 69.0(7)
C4_10 C5_10 C8_10 F5_10 -109.0(6)
C6_10 C5_10 C8_10 F4_10 -166.6(4)
C4_10 C5_10 C8_10 F4_10 15.4(7)
C6_10 C5_10 C8_10 F6_10 -49.8(6)
C4_10 C5_10 C8_10 F6_10 132.2(5)
C1_10 B2 C1_11 C6_11 -79.8(6)
C1_8 B2 C1_11 C6_11 41.5(7)
C1_9 B2 C1_11 C6_11 158.6(5)
C1_10 B2 C1_11 C2_11 91.7(5)
C1_8 B2 C1_11 C2_11 -147.0(4)
C1_9 B2 C1_11 C2_11 -29.9(6)
C6_11 C1_11 C2_11 C3_11 -2.8(8)
B2 C1_11 C2_11 C3_11 -174.7(4)
C1_11 C2_11 C3_11 C4_11 2.9(8)
C1_11 C2_11 C3_11 C7_11 -179.6(5)
C2_11 C3_11 C4_11 C5_11 0.6(9)
C7_11 C3_11 C4_11 C5_11 -176.8(6)
C3_11 C4_11 C5_11 C6_11 -4.0(11)
C3_11 C4_11 C5_11 C8_11 174.6(7)
C2_11 C1_11 C6_11 C5_11 -0.7(9)
B2 C1_11 C6_11 C5_11 171.2(6)
C4_11 C5_11 C6_11 C1_11 4.1(11)
C8_11 C5_11 C6_11 C1_11 -174.4(7)
C4_11 C3_11 C7_11 F2_11 107.6(7)
C2_11 C3_11 C7_11 F2_11 -69.9(7)
C4_11 C3_11 C7_11 F3_11 -14.8(9)
C2_11 C3_11 C7_11 F3_11 167.7(5)
C4_11 C3_11 C7_11 F1_11 -134.4(7)
C2_11 C3_11 C7_11 F1_11 48.1(8)
C4_11 C5_11 C8_11 F6_11 59.3(11)
C6_11 C5_11 C8_11 F6_11 -122.1(9)
C4_11 C5_11 C8_11 F5_11 -165.3(8)
C6_11 C5_11 C8_11 F5_11 13.3(13)
C4_11 C5_11 C8_11 F4_11 -55.9(11)
C6_11 C5_11 C8_11 F4_11 122.7(8)

loop_
_platon_squeeze_void_nr
_platon_squeeze_void_average_x
_platon_squeeze_void_average_y
_platon_squeeze_void_average_z
_platon_squeeze_void_volume
_platon_squeeze_void_count_electrons
_platon_squeeze_void_content
1 0.000 0.500 0.500 476 169 ' '
2 0.500 0.000 0.500 141 43 ' '
